data_7134881
loop_
_publ_author_name
'Zheng, Yiyi'
'Wu, Mingxia'
'Sun, Shiyue'
'Zi, You'
'Sun, Fei'
'Wu, Xin-Xing'

_publ_section_title
;
 Divergent synthesis of alkylphosphonate-containing indanes and indenes
 <i>via</i> norbornene derivative-controlled palladium-catalyzed
 three-component systems.
;
_journal_issue 72
_journal_name_full 'Chemical communications (Cambridge, England)'
_journal_page_first 13687
_journal_page_last 13690
_journal_paper_doi 10.1039/d5cc03545g
_journal_volume 61
_journal_year 2025
_chemical_formula_sum 'C39 H58 O6 P2'
_chemical_formula_weight 684.79
_space_group_crystal_system monoclinic
_space_group_IT_number 15
_space_group_name_Hall '-C 2yc'
_space_group_name_H-M_alt 'C 1 2/c 1'
_atom_sites_solution_hydrogens geom
_audit_creation_method SHELXL-2018/3
_audit_update_record
;
2025-05-17 deposited with the CCDC.	2025-08-04 downloaded from the CCDC.
;
_cell_angle_alpha 90
_cell_angle_beta 98.411(3)
_cell_angle_gamma 90
_cell_formula_units_Z 4
_cell_length_a 12.477(2)
_cell_length_b 11.949(2)
_cell_length_c 26.368(5)
_cell_measurement_reflns_used 5122
_cell_measurement_temperature 296(2)
_cell_measurement_theta_max 27.259
_cell_measurement_theta_min 2.421
_cell_volume 3888.9(12)
_computing_structure_refinement 'SHELXL-2018/3 (Sheldrick, 2018)'
_computing_structure_solution 'SHELXT 2014/4 (Sheldrick, 2014)'
_diffrn_ambient_temperature 296(2)
_diffrn_measured_fraction_theta_full 0.990
_diffrn_measured_fraction_theta_max 0.990
_diffrn_measurement_device_type Bruker
_diffrn_radiation_type MoK\a
_diffrn_radiation_wavelength 0.71073
_diffrn_reflns_av_R_equivalents 0.0775
_diffrn_reflns_av_unetI/netI 0.0528
_diffrn_reflns_Laue_measured_fraction_full 0.990
_diffrn_reflns_Laue_measured_fraction_max 0.990
_diffrn_reflns_limit_h_max 14
_diffrn_reflns_limit_h_min -12
_diffrn_reflns_limit_k_max 14
_diffrn_reflns_limit_k_min -14
_diffrn_reflns_limit_l_max 26
_diffrn_reflns_limit_l_min -31
_diffrn_reflns_number 9564
_diffrn_reflns_point_group_measured_fraction_full 0.990
_diffrn_reflns_point_group_measured_fraction_max 0.990
_diffrn_reflns_theta_full 24.994
_diffrn_reflns_theta_max 24.994
_diffrn_reflns_theta_min 3.124
_exptl_absorpt_coefficient_mu 0.154
_exptl_crystal_colour colorless
_exptl_crystal_density_diffrn 1.170
_exptl_crystal_description block
_exptl_crystal_F_000 1480
_refine_diff_density_max 0.828
_refine_diff_density_min -0.519
_refine_diff_density_rms 0.065
_refine_ls_extinction_method none
_refine_ls_goodness_of_fit_ref 1.418
_refine_ls_hydrogen_treatment constr
_refine_ls_matrix_type full
_refine_ls_number_parameters 219
_refine_ls_number_reflns 3397
_refine_ls_number_restraints 0
_refine_ls_restrained_S_all 1.418
_refine_ls_R_factor_all 0.0799
_refine_ls_R_factor_gt 0.0641
_refine_ls_shift/su_max 0.001
_refine_ls_shift/su_mean 0.000
_refine_ls_structure_factor_coef Fsqd
_refine_ls_weighting_details 'w=1/[\s^2^(Fo^2^)+(0.1000P)^2^+0.8092P] where P=(Fo^2^+2Fc^2^)/3'
_refine_ls_weighting_scheme calc
_refine_ls_wR_factor_gt 0.1986
_refine_ls_wR_factor_ref 0.2159
_reflns_Friedel_coverage 0.000
_reflns_number_gt 2709
_reflns_number_total 3397
_reflns_threshold_expression 'I > 2\s(I)'
_cod_data_source_file d5cc03545g2.cif
_cod_data_source_block 20250328C_0m_a
_cod_depositor_comments 'Adding full bibliography for 7134879--7134881.cif.'
_cod_original_cell_volume 3888.9(13)
_cod_original_sg_symbol_H-M 'C 2/c'
_cod_database_code 7134881
_shelx_shelxl_version_number 2018/3
_shelx_space_group_comment
;
The symmetry employed for this shelxl refinement is uniquely defined
by the following loop, which should always be used as a source of
symmetry information in preference to the above space-group names.
They are only intended as comments.
;

loop_
_space_group_symop_operation_xyz
'x, y, z'
'-x, y, -z+1/2'
'x+1/2, y+1/2, z'
'-x+1/2, y+1/2, -z+1/2'
'-x, -y, -z'
'x, -y, z-1/2'
'-x+1/2, -y+1/2, -z'
'x+1/2, -y+1/2, z-1/2'

loop_
_atom_site_label
_atom_site_type_symbol
_atom_site_fract_x
_atom_site_fract_y
_atom_site_fract_z
_atom_site_U_iso_or_equiv
_atom_site_adp_type
_atom_site_occupancy
_atom_site_site_symmetry_order
_atom_site_calc_flag
_atom_site_refinement_flags_posn
_atom_site_refinement_flags_adp
_atom_site_refinement_flags_occupancy
_atom_site_disorder_assembly
_atom_site_disorder_group
C1 C 0.8891(3) 0.5286(3) 0.11832(12) 0.0622(9) Uani 1 1 d . . . . .
H1A H 0.954225 0.531327 0.142709 0.093 Uiso 1 1 calc R U . . .
H1B H 0.902610 0.560576 0.086456 0.093 Uiso 1 1 calc R U . . .
H1C H 0.866486 0.452228 0.112906 0.093 Uiso 1 1 calc R U . . .
C2 C 0.8014(2) 0.5941(2) 0.13855(11) 0.0505(7) Uani 1 1 d . . . . .
C3 C 0.7048(3) 0.6181(3) 0.10785(11) 0.0588(8) Uani 1 1 d . . . . .
H3 H 0.694485 0.594448 0.073891 0.071 Uiso 1 1 calc R U . . .
C4 C 0.6229(3) 0.6768(3) 0.12641(11) 0.0569(8) Uani 1 1 d . . . . .
H4 H 0.558486 0.692309 0.105052 0.068 Uiso 1 1 calc R U . . .
C5 C 0.6377(2) 0.7121(2) 0.17717(10) 0.0447(7) Uani 1 1 d . . . . .
C6 C 0.7341(2) 0.6892(2) 0.20828(10) 0.0426(6) Uani 1 1 d . . . . .
C7 C 0.8155(2) 0.6306(2) 0.18932(11) 0.0481(7) Uani 1 1 d . . . . .
H7 H 0.880051 0.615458 0.210625 0.058 Uiso 1 1 calc R U . . .
C8 C 0.5587(2) 0.7726(2) 0.20559(10) 0.0459(7) Uani 1 1 d . . . . .
H8 H 0.541432 0.847343 0.191404 0.055 Uiso 1 1 calc R U . . .
C9 C 0.4560(2) 0.7045(2) 0.20953(10) 0.0417(6) Uani 1 1 d . . . . .
H9 H 0.420742 0.672885 0.177040 0.050 Uiso 1 1 calc R U . . .
C10 C 0.500000 0.6179(3) 0.250000 0.0431(8) Uani 1 2 d S T P . .
H10A H 0.556484 0.571442 0.239366 0.052 Uiso 0.5 1 calc R U P . .
H10B H 0.443517 0.571441 0.260634 0.052 Uiso 0.5 1 calc R U P . .
C11 C 0.3825(2) 0.7783(2) 0.23756(10) 0.0419(6) Uani 1 1 d . . . . .
H11 H 0.383839 0.855422 0.224963 0.050 Uiso 1 1 calc R U . . .
C12 C 0.7376(2) 0.7412(2) 0.26139(10) 0.0407(6) Uani 1 1 d . . . . .
C13 C 0.8097(2) 0.8453(3) 0.26355(12) 0.0525(7) Uani 1 1 d . . . . .
H13A H 0.882220 0.823573 0.259864 0.079 Uiso 1 1 calc R U . . .
H13B H 0.809996 0.882347 0.295881 0.079 Uiso 1 1 calc R U . . .
H13C H 0.782046 0.895339 0.236250 0.079 Uiso 1 1 calc R U . . .
C14 C 0.7826(2) 0.6558(2) 0.30333(10) 0.0441(7) Uani 1 1 d . . . . .
H14A H 0.849673 0.625863 0.294374 0.053 Uiso 1 1 calc R U . . .
H14B H 0.731674 0.594113 0.301842 0.053 Uiso 1 1 calc R U . . .
O10 O 0.73397(17) 0.78257(19) 0.38556(8) 0.0589(6) Uani 1 1 d . . . . .
C16 C 0.9658(3) 0.8529(3) 0.39609(14) 0.0692(9) Uani 1 1 d . . . . .
H16 H 0.905040 0.905594 0.390384 0.083 Uiso 1 1 calc R U . . .
C17 C 1.0030(5) 0.8418(5) 0.45285(17) 0.117(2) Uani 1 1 d . . . . .
H17A H 0.945428 0.811184 0.469020 0.176 Uiso 1 1 calc R U . . .
H17B H 1.022587 0.914161 0.467108 0.176 Uiso 1 1 calc R U . . .
H17C H 1.064697 0.792986 0.458577 0.176 Uiso 1 1 calc R U . . .
C18 C 1.0533(4) 0.8920(4) 0.36724(16) 0.0908(13) Uani 1 1 d . . . . .
H18A H 1.117244 0.847744 0.376938 0.136 Uiso 1 1 calc R U . . .
H18B H 1.069231 0.969163 0.375121 0.136 Uiso 1 1 calc R U . . .
H18C H 1.029621 0.884058 0.331104 0.136 Uiso 1 1 calc R U . . .
O1 O 0.92975(16) 0.74373(19) 0.37593(8) 0.0618(6) Uani 1 1 d . . . . .
O2 O 0.8122(2) 0.58278(19) 0.39482(8) 0.0669(7) Uani 1 1 d . . . . .
C22 C 0.8394(4) 0.5619(4) 0.44835(13) 0.0785(11) Uani 1 1 d . . . . .
H22 H 0.902702 0.607665 0.461293 0.094 Uiso 1 1 calc R U . . .
C21 C 0.7498(5) 0.5935(4) 0.47685(15) 0.1021(15) Uani 1 1 d . . . . .
H21A H 0.716392 0.661141 0.462694 0.153 Uiso 1 1 calc R U . . .
H21B H 0.778043 0.605098 0.512314 0.153 Uiso 1 1 calc R U . . .
H21C H 0.696936 0.534523 0.473982 0.153 Uiso 1 1 calc R U . . .
C20 C 0.8721(4) 0.4413(4) 0.45351(18) 0.0969(14) Uani 1 1 d . . . . .
H20A H 0.816840 0.395699 0.434581 0.145 Uiso 1 1 calc R U . . .
H20B H 0.881464 0.420256 0.489012 0.145 Uiso 1 1 calc R U . . .
H20C H 0.939078 0.430773 0.440230 0.145 Uiso 1 1 calc R U . . .
P1 P 0.80903(6) 0.70265(6) 0.36836(3) 0.0464(3) Uani 1 1 d . . . . .

loop_
_atom_site_aniso_label
_atom_site_aniso_U_11
_atom_site_aniso_U_22
_atom_site_aniso_U_33
_atom_site_aniso_U_23
_atom_site_aniso_U_13
_atom_site_aniso_U_12
C1 0.0665(19) 0.060(2) 0.0656(19) -0.0083(16) 0.0287(16) -0.0114(16)
C2 0.0611(18) 0.0428(16) 0.0519(15) -0.0006(12) 0.0228(14) -0.0161(13)
C3 0.0623(19) 0.071(2) 0.0446(15) -0.0022(15) 0.0146(14) -0.0154(16)
C4 0.0570(18) 0.072(2) 0.0411(15) 0.0078(14) 0.0057(13) -0.0068(16)
C5 0.0494(15) 0.0446(15) 0.0408(14) 0.0074(11) 0.0091(12) -0.0038(12)
C6 0.0495(15) 0.0368(14) 0.0424(14) 0.0051(11) 0.0092(12) -0.0054(12)
C7 0.0506(15) 0.0431(15) 0.0518(15) 0.0038(12) 0.0118(12) -0.0086(12)
C8 0.0532(16) 0.0397(14) 0.0438(14) 0.0070(12) 0.0041(12) 0.0009(12)
C9 0.0458(14) 0.0400(14) 0.0388(13) -0.0039(11) 0.0039(11) -0.0008(12)
C10 0.045(2) 0.0357(19) 0.050(2) 0.000 0.0088(16) 0.000
C11 0.0484(15) 0.0312(13) 0.0454(14) 0.0005(11) 0.0041(12) 0.0018(11)
C12 0.0434(14) 0.0344(14) 0.0438(14) 0.0021(11) 0.0046(11) -0.0015(11)
C13 0.0520(16) 0.0443(16) 0.0597(17) 0.0040(13) 0.0036(14) -0.0048(13)
C14 0.0520(15) 0.0377(14) 0.0434(14) 0.0011(11) 0.0091(12) 0.0048(12)
O10 0.0551(12) 0.0590(13) 0.0628(13) -0.0121(10) 0.0095(10) 0.0153(10)
C16 0.067(2) 0.053(2) 0.086(2) -0.0173(18) 0.0043(18) 0.0023(16)
C17 0.152(5) 0.131(4) 0.071(3) -0.038(3) 0.021(3) -0.063(4)
C18 0.088(3) 0.098(3) 0.083(3) 0.000(2) 0.002(2) -0.024(3)
O1 0.0476(12) 0.0583(14) 0.0762(15) -0.0225(12) -0.0017(10) 0.0069(10)
O2 0.0912(17) 0.0590(14) 0.0511(12) 0.0075(10) 0.0121(11) 0.0132(12)
C22 0.101(3) 0.071(2) 0.060(2) 0.0098(18) 0.0023(19) -0.011(2)
C21 0.151(4) 0.100(3) 0.062(2) 0.003(2) 0.038(3) 0.006(3)
C20 0.123(4) 0.072(3) 0.095(3) 0.030(2) 0.015(3) 0.013(3)
P1 0.0494(5) 0.0453(5) 0.0443(5) -0.0018(3) 0.0057(3) 0.0112(3)

loop_
_atom_type_symbol
_atom_type_description
_atom_type_scat_dispersion_real
_atom_type_scat_dispersion_imag
_atom_type_scat_source
C C 0.0033 0.0016 'International Tables Vol C Tables 4.2.6.8 and 6.1.1.4'
H H 0.0000 0.0000 'International Tables Vol C Tables 4.2.6.8 and 6.1.1.4'
O O 0.0106 0.0060 'International Tables Vol C Tables 4.2.6.8 and 6.1.1.4'
P P 0.1023 0.0942 'International Tables Vol C Tables 4.2.6.8 and 6.1.1.4'

loop_
_geom_angle_atom_site_label_1
_geom_angle_atom_site_label_2
_geom_angle_atom_site_label_3
_geom_angle
_geom_angle_site_symmetry_1
_geom_angle_site_symmetry_3
_geom_angle_publ_flag
C2 C1 H1A 109.5 . . ?
C2 C1 H1B 109.5 . . ?
H1A C1 H1B 109.5 . . ?
C2 C1 H1C 109.5 . . ?
H1A C1 H1C 109.5 . . ?
H1B C1 H1C 109.5 . . ?
C7 C2 C3 118.4(3) . . ?
C7 C2 C1 120.4(3) . . ?
C3 C2 C1 121.2(3) . . ?
C4 C3 C2 121.6(3) . . ?
C4 C3 H3 119.2 . . ?
C2 C3 H3 119.2 . . ?
C3 C4 C5 119.5(3) . . ?
C3 C4 H4 120.2 . . ?
C5 C4 H4 120.2 . . ?
C6 C5 C4 119.6(3) . . ?
C6 C5 C8 112.1(2) . . ?
C4 C5 C8 128.3(3) . . ?
C5 C6 C7 120.4(2) . . ?
C5 C6 C12 111.7(2) . . ?
C7 C6 C12 127.8(2) . . ?
C2 C7 C6 120.5(3) . . ?
C2 C7 H7 119.7 . . ?
C6 C7 H7 119.7 . . ?
C5 C8 C9 113.1(2) . . ?
C5 C8 C11 104.3(2) . 2_655 ?
C9 C8 C11 103.7(2) . 2_655 ?
C5 C8 H8 111.7 . . ?
C9 C8 H8 111.7 . . ?
C11 C8 H8 111.7 2_655 . ?
C11 C9 C8 106.9(2) . . ?
C11 C9 C10 103.38(19) . . ?
C8 C9 C10 100.9(2) . . ?
C11 C9 H9 114.7 . . ?
C8 C9 H9 114.7 . . ?
C10 C9 H9 114.7 . . ?
C9 C10 C9 94.8(3) . 2_655 ?
C9 C10 H10A 112.8 . . ?
C9 C10 H10A 112.8 2_655 . ?
C9 C10 H10B 112.8 . . ?
C9 C10 H10B 112.8 2_655 . ?
H10A C10 H10B 110.2 . . ?
C9 C11 C12 119.0(2) . 2_655 ?
C9 C11 C8 101.9(2) . 2_655 ?
C12 C11 C8 106.6(2) 2_655 2_655 ?
C9 C11 H11 109.6 . . ?
C12 C11 H11 109.6 2_655 . ?
C8 C11 H11 109.6 2_655 . ?
C6 C12 C13 107.6(2) . . ?
C6 C12 C14 110.2(2) . . ?
C13 C12 C14 111.1(2) . . ?
C6 C12 C11 103.4(2) . 2_655 ?
C13 C12 C11 109.1(2) . 2_655 ?
C14 C12 C11 115.0(2) . 2_655 ?
C12 C13 H13A 109.5 . . ?
C12 C13 H13B 109.5 . . ?
H13A C13 H13B 109.5 . . ?
C12 C13 H13C 109.5 . . ?
H13A C13 H13C 109.5 . . ?
H13B C13 H13C 109.5 . . ?
C12 C14 P1 118.35(19) . . ?
C12 C14 H14A 107.7 . . ?
P1 C14 H14A 107.7 . . ?
C12 C14 H14B 107.7 . . ?
P1 C14 H14B 107.7 . . ?
H14A C14 H14B 107.1 . . ?
O1 C16 C18 107.7(3) . . ?
O1 C16 C17 108.5(3) . . ?
C18 C16 C17 113.1(3) . . ?
O1 C16 H16 109.2 . . ?
C18 C16 H16 109.2 . . ?
C17 C16 H16 109.2 . . ?
C16 C17 H17A 109.5 . . ?
C16 C17 H17B 109.5 . . ?
H17A C17 H17B 109.5 . . ?
C16 C17 H17C 109.5 . . ?
H17A C17 H17C 109.5 . . ?
H17B C17 H17C 109.5 . . ?
C16 C18 H18A 109.5 . . ?
C16 C18 H18B 109.5 . . ?
H18A C18 H18B 109.5 . . ?
C16 C18 H18C 109.5 . . ?
H18A C18 H18C 109.5 . . ?
H18B C18 H18C 109.5 . . ?
C16 O1 P1 124.5(2) . . ?
C22 O2 P1 125.4(2) . . ?
O2 C22 C20 106.3(3) . . ?
O2 C22 C21 111.7(4) . . ?
C20 C22 C21 114.4(4) . . ?
O2 C22 H22 108.1 . . ?
C20 C22 H22 108.1 . . ?
C21 C22 H22 108.1 . . ?
C22 C21 H21A 109.5 . . ?
C22 C21 H21B 109.5 . . ?
H21A C21 H21B 109.5 . . ?
C22 C21 H21C 109.5 . . ?
H21A C21 H21C 109.5 . . ?
H21B C21 H21C 109.5 . . ?
C22 C20 H20A 109.5 . . ?
C22 C20 H20B 109.5 . . ?
H20A C20 H20B 109.5 . . ?
C22 C20 H20C 109.5 . . ?
H20A C20 H20C 109.5 . . ?
H20B C20 H20C 109.5 . . ?
O10 P1 O1 113.86(13) . . ?
O10 P1 O2 115.48(13) . . ?
O1 P1 O2 105.29(13) . . ?
O10 P1 C14 117.88(13) . . ?
O1 P1 C14 104.99(12) . . ?
O2 P1 C14 97.33(12) . . ?

loop_
_geom_bond_atom_site_label_1
_geom_bond_atom_site_label_2
_geom_bond_distance
_geom_bond_site_symmetry_2
_geom_bond_publ_flag
C1 C2 1.505(4) . ?
C1 H1A 0.9600 . ?
C1 H1B 0.9600 . ?
C1 H1C 0.9600 . ?
C2 C7 1.394(4) . ?
C2 C3 1.380(5) . ?
C3 C4 1.386(4) . ?
C3 H3 0.9300 . ?
C4 C5 1.390(4) . ?
C4 H4 0.9300 . ?
C5 C6 1.381(4) . ?
C5 C8 1.507(4) . ?
C6 C7 1.385(4) . ?
C6 C12 1.527(4) . ?
C7 H7 0.9300 . ?
C8 C9 1.534(4) . ?
C8 C11 1.571(4) 2_655 ?
C8 H8 0.9800 . ?
C9 C11 1.537(4) . ?
C9 C10 1.530(4) . ?
C9 H9 0.9800 . ?
C10 H10A 0.9700 . ?
C10 H10B 0.9700 . ?
C11 C12 1.568(4) 2_655 ?
C11 H11 0.9800 . ?
C12 C13 1.532(4) . ?
C12 C14 1.549(4) . ?
C13 H13A 0.9600 . ?
C13 H13B 0.9600 . ?
C13 H13C 0.9600 . ?
C14 P1 1.788(3) . ?
C14 H14A 0.9700 . ?
C14 H14B 0.9700 . ?
O10 P1 1.456(2) . ?
C16 O1 1.455(4) . ?
C16 C18 1.493(5) . ?
C16 C17 1.506(6) . ?
C16 H16 0.9800 . ?
C17 H17A 0.9600 . ?
C17 H17B 0.9600 . ?
C17 H17C 0.9600 . ?
C18 H18A 0.9600 . ?
C18 H18B 0.9600 . ?
C18 H18C 0.9600 . ?
O1 P1 1.569(2) . ?
O2 C22 1.425(4) . ?
O2 P1 1.591(2) . ?
C22 C20 1.498(6) . ?
C22 C21 1.485(6) . ?
C22 H22 0.9800 . ?
C21 H21A 0.9600 . ?
C21 H21B 0.9600 . ?
C21 H21C 0.9600 . ?
C20 H20A 0.9600 . ?
C20 H20B 0.9600 . ?
C20 H20C 0.9600 . ?
